data_7212691
loop_
_publ_author_name
'Li, Cheng-Peng'
'Chen, Jing'
'Du, Miao'

_publ_section_title
;
 Structural diversification and metal-directed assembly of coordination
 architectures based on tetrabromoterephthalic acid and a bent dipyridyl
 tecton 2,5-bis(4-pyridyl)-1,3,4-oxadiazole
;
_journal_issue 12
_journal_name_full CrystEngComm
_journal_page_first 4392
_journal_paper_doi 10.1039/c003738a
_journal_volume 12
_journal_year 2010
_chemical_formula_sum 'C32 H19 Ag Br4 N8 O7'
_chemical_formula_weight 1055.06
_chemical_name_systematic
;
?
;
_space_group_IT_number 2
_symmetry_cell_setting triclinic
_symmetry_space_group_name_Hall '-P 1'
_symmetry_space_group_name_H-M 'P -1'
_atom_sites_solution_hydrogens geom
_atom_sites_solution_primary direct
_atom_sites_solution_secondary difmap
_audit_creation_method SHELXL-97
_cell_angle_alpha 78.950(4)
_cell_angle_beta 71.012(4)
_cell_angle_gamma 64.975(4)
_cell_formula_units_Z 2
_cell_length_a 10.891(2)
_cell_length_b 12.402(3)
_cell_length_c 15.103(3)
_cell_measurement_reflns_used 2144
_cell_measurement_temperature 296(2)
_cell_measurement_theta_max 23.95
_cell_measurement_theta_min 2.23
_cell_volume 1744.4(6)
_computing_cell_refinement 'Bruker APEX II'
_computing_data_collection 'Bruker APEX II'
_computing_data_reduction 'Bruker SAINT'
_computing_molecular_graphics 'Bruker SHELXTL'
_computing_publication_material 'Bruker SHELXTL'
_computing_structure_refinement 'SHELXL-97 (Sheldrick, 1997)'
_computing_structure_solution 'SHELXS-97 (Sheldrick, 1990)'
_diffrn_ambient_temperature 296(2)
_diffrn_measured_fraction_theta_full 0.993
_diffrn_measured_fraction_theta_max 0.993
_diffrn_measurement_device_type 'APEX II CCD area detector'
_diffrn_measurement_method 'phi and omega scans'
_diffrn_radiation_monochromator graphite
_diffrn_radiation_source 'fine-focus sealed tube'
_diffrn_radiation_type MoK\a
_diffrn_radiation_wavelength 0.71073
_diffrn_reflns_av_R_equivalents 0.0261
_diffrn_reflns_av_sigmaI/netI 0.0612
_diffrn_reflns_limit_h_max 12
_diffrn_reflns_limit_h_min -12
_diffrn_reflns_limit_k_max 14
_diffrn_reflns_limit_k_min -14
_diffrn_reflns_limit_l_max 17
_diffrn_reflns_limit_l_min -11
_diffrn_reflns_number 9004
_diffrn_reflns_theta_full 25.03
_diffrn_reflns_theta_max 25.03
_diffrn_reflns_theta_min 1.43
_exptl_absorpt_coefficient_mu 5.219
_exptl_absorpt_correction_T_max 1.000000
_exptl_absorpt_correction_T_min 0.730658
_exptl_absorpt_correction_type multi-scan
_exptl_absorpt_process_details SADABS
_exptl_crystal_colour COLORLESS
_exptl_crystal_density_diffrn 2.009
_exptl_crystal_density_meas ?
_exptl_crystal_density_method 'not measured'
_exptl_crystal_description BLOCK
_exptl_crystal_F_000 1020
_exptl_crystal_size_max 0.24
_exptl_crystal_size_mid 0.22
_exptl_crystal_size_min 0.16
_refine_diff_density_max 0.659
_refine_diff_density_min -0.592
_refine_diff_density_rms 0.144
_refine_ls_extinction_method none
_refine_ls_goodness_of_fit_ref 1.072
_refine_ls_hydrogen_treatment constr
_refine_ls_matrix_type full
_refine_ls_number_parameters 469
_refine_ls_number_reflns 6111
_refine_ls_number_restraints 0
_refine_ls_restrained_S_all 1.072
_refine_ls_R_factor_all 0.0717
_refine_ls_R_factor_gt 0.0377
_refine_ls_shift/su_max 0.000
_refine_ls_shift/su_mean 0.000
_refine_ls_structure_factor_coef Fsqd
_refine_ls_weighting_details 'calc w=1/[\s^2^(Fo^2^)+(0.0526P)^2^+0.0000P] where P=(Fo^2^+2Fc^2^)/3'
_refine_ls_weighting_scheme calc
_refine_ls_wR_factor_gt 0.0888
_refine_ls_wR_factor_ref 0.1120
_reflns_number_gt 4284
_reflns_number_total 6111
_reflns_threshold_expression >2sigma(I)
_cod_data_source_file c003738a.txt
_cod_data_source_block 4
_cod_depositor_comments
;
The following automatic conversions were performed:

'_symmetry_cell_setting' value 'Triclinic' changed to 'triclinic'
according to /home/saulius/struct/CIF-dictionaries/cif_core.dic
dictionary named 'cif_core.dic' version 2.4.2 from
2011-04-26.

'_exptl_absorpt_correction_type' value 'MULTI-SCAN'
changed to 'multi-scan' according to
/home/saulius/struct/CIF-dictionaries/cif_core.dic dictionary named
'cif_core.dic' version 2.4.2 from 2011-04-26.

Automatic conversion script
Id: cif_fix_values 1891 2012-01-12 08:04:46Z andrius 

The following automatic conversions were performed:

'_exptl_crystal_density_meas' value 'NONE' was changed to '?' - the
value is perceived as not measured.

Automatic conversion script
Id: cif_fix_values 3008 2015-01-20 13:52:24Z robertas 
;
_cod_original_cell_volume 1744.5(7)
_cod_original_sg_symbol_H-M P-1
_cod_database_code 7212691

loop_
_symmetry_equiv_pos_as_xyz
'x, y, z'
'-x, -y, -z'

loop_
_atom_site_label
_atom_site_type_symbol
_atom_site_fract_x
_atom_site_fract_y
_atom_site_fract_z
_atom_site_U_iso_or_equiv
_atom_site_adp_type
_atom_site_occupancy
_atom_site_symmetry_multiplicity
_atom_site_calc_flag
_atom_site_refinement_flags
Ag1 Ag 0.44576(5) 0.82025(4) 0.67794(3) 0.02773(14) Uani 1 1 d .
Br1 Br 0.70670(8) 0.21824(6) 0.97260(5) 0.0436(2) Uani 1 1 d .
Br2 Br 0.67691(8) 0.40942(7) 0.78916(5) 0.0494(2) Uani 1 1 d .
Br3 Br -0.00600(8) 1.11028(7) 0.68186(5) 0.0473(2) Uani 1 1 d .
Br4 Br -0.29724(8) 1.19496(7) 0.61784(6) 0.0497(2) Uani 1 1 d .
O1 O -0.0316(5) 1.3820(4) 0.9013(4) 0.0481(13) Uani 1 1 d .
O2 O 0.8949(4) 0.3336(4) 0.3517(3) 0.0373(11) Uani 1 1 d .
O3 O 0.3697(5) 0.6964(4) 0.8068(3) 0.0496(14) Uani 1 1 d .
O4 O 0.5625(5) 0.7163(4) 0.8030(3) 0.0475(13) Uani 1 1 d .
O5 O 0.2590(5) 0.8325(4) 0.6298(3) 0.0434(13) Uani 1 1 d .
O6 O 0.3487(5) 0.9538(4) 0.5301(3) 0.0467(13) Uani 1 1 d .
O7 O 0.6226(5) 0.8896(4) 0.6156(4) 0.0571(16) Uani 1 1 d .
H7A H 0.7045 0.8565 0.6238 0.086 Uiso 1 1 d R
H7B H 0.6117 0.9423 0.5705 0.086 Uiso 1 1 d R
N1 N 0.3237(6) 1.0099(5) 0.7367(4) 0.0379(14) Uani 1 1 d .
N2 N 0.0237(7) 1.4570(6) 0.7552(5) 0.061(2) Uani 1 1 d .
N3 N -0.0752(7) 1.5505(5) 0.8122(5) 0.0598(19) Uani 1 1 d .
N4 N -0.3628(8) 1.6753(9) 1.1469(7) 0.087(3) Uani 1 1 d .
H4A H -0.4144 1.7106 1.1978 0.104 Uiso 1 1 calc R
N5 N 0.5978(6) 0.6573(5) 0.5870(4) 0.0389(14) Uani 1 1 d .
N6 N 1.0291(6) 0.3021(5) 0.4447(4) 0.0431(15) Uani 1 1 d .
N7 N 1.1021(6) 0.2213(5) 0.3743(4) 0.0435(15) Uani 1 1 d .
N8 N 1.1329(8) 0.0542(6) 0.0815(5) 0.0611(19) Uani 1 1 d .
C1 C 0.1406(8) 1.1416(6) 0.8487(5) 0.0462(19) Uani 1 1 d .
H1 H 0.0777 1.1513 0.9083 0.055 Uiso 1 1 calc R
C2 C 0.2330(8) 1.0294(6) 0.8207(5) 0.0440(18) Uani 1 1 d .
H2 H 0.2316 0.9643 0.8628 0.053 Uiso 1 1 calc R
C3 C 0.3290(7) 1.1058(6) 0.6780(5) 0.0457(19) Uani 1 1 d .
H3 H 0.3964 1.0934 0.6201 0.055 Uiso 1 1 calc R
C4 C 0.2398(8) 1.2203(6) 0.6999(6) 0.049(2) Uani 1 1 d .
H4 H 0.2445 1.2840 0.6568 0.059 Uiso 1 1 calc R
C5 C 0.1420(7) 1.2400(6) 0.7875(5) 0.0390(17) Uani 1 1 d .
C6 C 0.0450(8) 1.3615(6) 0.8105(6) 0.0446(19) Uani 1 1 d .
C7 C -0.1032(8) 1.5025(6) 0.8965(6) 0.046(2) Uani 1 1 d .
C8 C -0.1956(8) 1.5624(7) 0.9841(6) 0.052(2) Uani 1 1 d .
C9 C -0.2088(9) 1.4979(8) 1.0678(7) 0.065(2) Uani 1 1 d .
H9 H -0.1629 1.4153 1.0715 0.078 Uiso 1 1 calc R
C10 C -0.2928(10) 1.5598(10) 1.1471(7) 0.076(3) Uani 1 1 d .
H10 H -0.3001 1.5163 1.2046 0.091 Uiso 1 1 calc R
C11 C -0.3502(10) 1.7341(10) 1.0655(9) 0.082(3) Uani 1 1 d .
H11 H -0.3974 1.8165 1.0639 0.099 Uiso 1 1 calc R
C12 C -0.2712(9) 1.6818(8) 0.9813(7) 0.071(3) Uani 1 1 d .
H12 H -0.2698 1.7270 0.9245 0.085 Uiso 1 1 calc R
C13 C 0.6681(7) 0.5299(6) 0.4631(5) 0.0445(19) Uani 1 1 d .
H13 H 0.6463 0.5106 0.4151 0.053 Uiso 1 1 calc R
C14 C 0.5724(7) 0.6240(6) 0.5183(5) 0.0450(19) Uani 1 1 d .
H14 H 0.4849 0.6666 0.5066 0.054 Uiso 1 1 calc R
C15 C 0.7228(7) 0.5964(6) 0.6026(5) 0.0392(17) Uani 1 1 d .
H15 H 0.7430 0.6198 0.6494 0.047 Uiso 1 1 calc R
C16 C 0.8246(7) 0.5003(6) 0.5533(5) 0.0384(17) Uani 1 1 d .
H16 H 0.9103 0.4591 0.5676 0.046 Uiso 1 1 calc R
C17 C 0.7977(7) 0.4654(6) 0.4819(5) 0.0345(16) Uani 1 1 d .
C18 C 0.9078(7) 0.3666(6) 0.4278(5) 0.0353(16) Uani 1 1 d .
C19 C 1.0219(7) 0.2421(6) 0.3214(5) 0.0350(16) Uani 1 1 d .
C20 C 1.0567(7) 0.1807(6) 0.2393(5) 0.0388(17) Uani 1 1 d .
C21 C 1.1920(8) 0.0952(7) 0.2070(6) 0.052(2) Uani 1 1 d .
H21 H 1.2606 0.0783 0.2373 0.063 Uiso 1 1 calc R
C22 C 1.2223(9) 0.0363(8) 0.1296(6) 0.063(2) Uani 1 1 d .
H22 H 1.3130 -0.0207 0.1094 0.076 Uiso 1 1 calc R
C23 C 1.0045(9) 0.1372(7) 0.1133(5) 0.054(2) Uani 1 1 d .
H23 H 0.9389 0.1528 0.0806 0.064 Uiso 1 1 calc R
C24 C 0.9611(7) 0.2015(6) 0.1904(5) 0.0440(19) Uani 1 1 d .
H24 H 0.8694 0.2577 0.2090 0.053 Uiso 1 1 calc R
C25 C 0.4710(7) 0.6720(6) 0.8375(5) 0.0344(16) Uani 1 1 d .
C26 C 0.4872(6) 0.5826(5) 0.9219(4) 0.0288(15) Uani 1 1 d .
C27 C 0.5758(7) 0.4613(5) 0.9117(4) 0.0319(15) Uani 1 1 d .
C28 C 0.5872(6) 0.3807(5) 0.9878(4) 0.0299(15) Uani 1 1 d .
C29 C 0.2540(7) 0.9127(6) 0.5657(5) 0.0319(15) Uani 1 1 d .
C30 C 0.1241(6) 0.9618(6) 0.5296(4) 0.0304(15) Uani 1 1 d .
C31 C -0.0035(7) 1.0454(6) 0.5778(4) 0.0318(15) Uani 1 1 d .
C32 C -0.1249(7) 1.0825(6) 0.5488(5) 0.0324(15) Uani 1 1 d .

loop_
_atom_site_aniso_label
_atom_site_aniso_U_11
_atom_site_aniso_U_22
_atom_site_aniso_U_33
_atom_site_aniso_U_23
_atom_site_aniso_U_13
_atom_site_aniso_U_12
Ag1 0.0272(3) 0.0250(3) 0.0261(3) 0.0007(2) -0.0088(2) -0.0056(2)
Br1 0.0537(5) 0.0256(4) 0.0378(4) -0.0032(3) -0.0153(3) -0.0002(3)
Br2 0.0641(5) 0.0391(4) 0.0271(4) -0.0058(3) -0.0057(4) -0.0068(4)
Br3 0.0446(4) 0.0545(5) 0.0436(5) -0.0171(4) -0.0198(4) -0.0082(4)
Br4 0.0377(4) 0.0519(5) 0.0489(5) -0.0171(4) -0.0172(4) 0.0023(4)
O1 0.053(3) 0.028(3) 0.056(4) -0.008(2) -0.010(3) -0.011(2)
O2 0.030(2) 0.028(3) 0.050(3) -0.011(2) -0.009(2) -0.005(2)
O3 0.049(3) 0.055(3) 0.042(3) 0.013(3) -0.025(3) -0.015(3)
O4 0.060(3) 0.043(3) 0.039(3) 0.011(2) -0.017(3) -0.024(3)
O5 0.041(3) 0.046(3) 0.039(3) 0.013(3) -0.019(2) -0.015(2)
O6 0.040(3) 0.063(3) 0.043(3) 0.011(3) -0.016(2) -0.027(3)
O7 0.029(3) 0.057(3) 0.075(4) 0.025(3) -0.020(3) -0.015(3)
N1 0.037(3) 0.032(3) 0.039(4) -0.003(3) -0.010(3) -0.009(3)
N2 0.067(5) 0.033(4) 0.066(5) 0.002(4) -0.006(4) -0.014(4)
N3 0.058(4) 0.031(4) 0.074(5) -0.004(4) -0.008(4) -0.009(3)
N4 0.068(6) 0.099(8) 0.095(7) -0.064(6) -0.001(5) -0.026(6)
N5 0.031(3) 0.039(4) 0.039(4) -0.005(3) -0.005(3) -0.009(3)
N6 0.040(3) 0.042(4) 0.040(4) -0.011(3) -0.011(3) -0.006(3)
N7 0.039(3) 0.037(4) 0.045(4) -0.013(3) -0.009(3) -0.004(3)
N8 0.066(5) 0.058(5) 0.048(4) -0.019(4) -0.007(4) -0.014(4)
C1 0.054(5) 0.035(4) 0.037(4) -0.001(4) -0.006(4) -0.010(4)
C2 0.057(5) 0.031(4) 0.033(4) -0.003(3) -0.010(4) -0.008(4)
C3 0.043(4) 0.035(4) 0.047(5) 0.002(4) 0.001(4) -0.016(4)
C4 0.055(5) 0.035(4) 0.052(5) 0.003(4) -0.006(4) -0.022(4)
C5 0.046(4) 0.034(4) 0.040(4) -0.001(3) -0.015(4) -0.016(3)
C6 0.042(4) 0.032(4) 0.057(5) -0.008(4) -0.009(4) -0.012(4)
C7 0.048(5) 0.021(4) 0.068(6) -0.009(4) -0.015(4) -0.010(3)
C8 0.043(4) 0.041(5) 0.072(6) -0.013(4) -0.013(4) -0.015(4)
C9 0.077(6) 0.052(6) 0.068(7) -0.011(5) -0.016(5) -0.026(5)
C10 0.082(7) 0.089(8) 0.059(6) -0.024(6) -0.008(5) -0.036(6)
C11 0.069(7) 0.062(7) 0.113(10) -0.039(7) -0.017(7) -0.014(6)
C12 0.065(6) 0.041(5) 0.092(8) -0.024(5) -0.012(5) -0.004(5)
C13 0.037(4) 0.044(5) 0.047(5) -0.012(4) -0.016(4) -0.004(4)
C14 0.034(4) 0.041(4) 0.050(5) -0.008(4) -0.012(4) -0.002(3)
C15 0.036(4) 0.041(4) 0.040(4) -0.012(3) -0.006(3) -0.015(4)
C16 0.032(4) 0.038(4) 0.044(4) -0.005(3) -0.011(3) -0.011(3)
C17 0.034(4) 0.029(4) 0.037(4) -0.001(3) -0.002(3) -0.015(3)
C18 0.039(4) 0.023(4) 0.042(4) -0.004(3) -0.010(3) -0.011(3)
C19 0.028(4) 0.029(4) 0.043(4) -0.002(3) -0.010(3) -0.006(3)
C20 0.041(4) 0.029(4) 0.041(4) -0.002(3) -0.007(3) -0.013(3)
C21 0.041(4) 0.049(5) 0.060(5) -0.026(4) -0.011(4) -0.004(4)
C22 0.059(5) 0.054(6) 0.062(6) -0.029(5) -0.001(5) -0.009(5)
C23 0.066(6) 0.062(6) 0.041(5) -0.001(4) -0.021(4) -0.029(5)
C24 0.035(4) 0.043(5) 0.044(5) 0.001(4) -0.009(4) -0.009(3)
C25 0.037(4) 0.028(4) 0.027(4) -0.002(3) -0.004(3) -0.006(3)
C26 0.035(4) 0.029(4) 0.028(4) 0.001(3) -0.014(3) -0.013(3)
C27 0.042(4) 0.025(4) 0.027(4) -0.003(3) -0.013(3) -0.008(3)
C28 0.034(4) 0.025(3) 0.027(4) -0.004(3) -0.011(3) -0.005(3)
C29 0.029(4) 0.029(4) 0.030(4) -0.011(3) -0.009(3) 0.002(3)
C30 0.026(3) 0.033(4) 0.028(4) 0.005(3) -0.009(3) -0.008(3)
C31 0.035(4) 0.030(4) 0.031(4) 0.000(3) -0.013(3) -0.011(3)
C32 0.034(4) 0.032(4) 0.030(4) 0.003(3) -0.012(3) -0.011(3)

loop_
_atom_type_symbol
_atom_type_description
_atom_type_scat_dispersion_real
_atom_type_scat_dispersion_imag
_atom_type_scat_source
C C 0.0033 0.0016 'International Tables Vol C Tables 4.2.6.8 and 6.1.1.4'
H H 0.0000 0.0000 'International Tables Vol C Tables 4.2.6.8 and 6.1.1.4'
N N 0.0061 0.0033 'International Tables Vol C Tables 4.2.6.8 and 6.1.1.4'
O O 0.0106 0.0060 'International Tables Vol C Tables 4.2.6.8 and 6.1.1.4'
Br Br -0.2901 2.4595 'International Tables Vol C Tables 4.2.6.8 and 6.1.1.4'
Ag Ag -0.8971 1.1015 'International Tables Vol C Tables 4.2.6.8 and 6.1.1.4'

loop_
_geom_angle_atom_site_label_1
_geom_angle_atom_site_label_2
_geom_angle_atom_site_label_3
_geom_angle
_geom_angle_site_symmetry_1
_geom_angle_site_symmetry_3
O7 Ag1 O5 134.29(17) . .
O7 Ag1 N5 85.0(2) . .
O5 Ag1 N5 90.80(19) . .
O7 Ag1 N1 82.02(19) . .
O5 Ag1 N1 92.81(18) . .
N5 Ag1 N1 164.87(19) . .
O7 Ag1 O3 140.58(17) . .
O5 Ag1 O3 84.98(16) . .
N5 Ag1 O3 92.45(19) . .
N1 Ag1 O3 102.50(19) . .
O7 Ag1 O4 86.83(17) . .
O5 Ag1 O4 138.60(16) . .
N5 Ag1 O4 88.16(19) . .
N1 Ag1 O4 98.72(18) . .
O3 Ag1 O4 53.76(16) . .
C6 O1 C7 101.9(6) . .
C18 O2 C19 102.9(5) . .
C25 O3 Ag1 93.2(4) . .
C25 O4 Ag1 89.0(4) . .
C29 O5 Ag1 101.9(4) . .
Ag1 O7 H7A 125.8 . .
Ag1 O7 H7B 115.7 . .
H7A O7 H7B 116.7 . .
C2 N1 C3 117.7(6) . .
C2 N1 Ag1 122.7(5) . .
C3 N1 Ag1 118.9(5) . .
C6 N2 N3 105.6(7) . .
C7 N3 N2 106.3(6) . .
C11 N4 C10 116.5(9) . .
C11 N4 H4A 121.8 . .
C10 N4 H4A 121.8 . .
C15 N5 C14 117.3(6) . .
C15 N5 Ag1 116.8(5) . .
C14 N5 Ag1 125.8(5) . .
C18 N6 N7 105.1(6) . .
C19 N7 N6 107.8(5) . .
C22 N8 C23 114.9(7) . .
C2 C1 C5 119.5(7) . .
C2 C1 H1 120.3 . .
C5 C1 H1 120.3 . .
N1 C2 C1 123.0(7) . .
N1 C2 H2 118.5 . .
C1 C2 H2 118.5 . .
N1 C3 C4 123.0(7) . .
N1 C3 H3 118.5 . .
C4 C3 H3 118.5 . .
C3 C4 C5 118.9(7) . .
C3 C4 H4 120.5 . .
C5 C4 H4 120.5 . .
C1 C5 C4 117.8(7) . .
C1 C5 C6 123.0(7) . .
C4 C5 C6 119.2(6) . .
N2 C6 O1 113.4(7) . .
N2 C6 C5 128.1(8) . .
O1 C6 C5 118.4(6) . .
N3 C7 O1 112.7(7) . .
N3 C7 C8 128.3(7) . .
O1 C7 C8 118.9(7) . .
C12 C8 C9 119.3(9) . .
C12 C8 C7 120.3(8) . .
C9 C8 C7 120.4(7) . .
C8 C9 C10 117.4(9) . .
C8 C9 H9 121.3 . .
C10 C9 H9 121.3 . .
N4 C10 C9 124.6(10) . .
N4 C10 H10 117.7 . .
C9 C10 H10 117.7 . .
N4 C11 C12 124.2(10) . .
N4 C11 H11 117.9 . .
C12 C11 H11 117.9 . .
C8 C12 C11 117.9(10) . .
C8 C12 H12 121.1 . .
C11 C12 H12 121.1 . .
C14 C13 C17 117.7(7) . .
C14 C13 H13 121.1 . .
C17 C13 H13 121.1 . .
N5 C14 C13 124.1(7) . .
N5 C14 H14 118.0 . .
C13 C14 H14 118.0 . .
N5 C15 C16 123.5(7) . .
N5 C15 H15 118.3 . .
C16 C15 H15 118.3 . .
C15 C16 C17 119.2(6) . .
C15 C16 H16 120.4 . .
C17 C16 H16 120.4 . .
C16 C17 C13 118.2(6) . .
C16 C17 C18 118.8(6) . .
C13 C17 C18 122.9(7) . .
N6 C18 O2 112.7(6) . .
N6 C18 C17 124.8(7) . .
O2 C18 C17 122.5(6) . .
N7 C19 O2 111.4(6) . .
N7 C19 C20 126.2(6) . .
O2 C19 C20 122.3(6) . .
C24 C20 C21 117.3(7) . .
C24 C20 C19 122.9(6) . .
C21 C20 C19 119.8(7) . .
C22 C21 C20 118.8(8) . .
C22 C21 H21 120.6 . .
C20 C21 H21 120.6 . .
N8 C22 C21 125.2(8) . .
N8 C22 H22 117.4 . .
C21 C22 H22 117.4 . .
N8 C23 C24 125.3(8) . .
N8 C23 H23 117.3 . .
C24 C23 H23 117.3 . .
C23 C24 C20 118.4(7) . .
C23 C24 H24 120.8 . .
C20 C24 H24 120.8 . .
O3 C25 O4 123.8(6) . .
O3 C25 C26 118.3(6) . .
O4 C25 C26 117.9(6) . .
C28 C26 C27 117.8(6) 2_667 .
C28 C26 C25 120.3(6) 2_667 .
C27 C26 C25 121.9(6) . .
C28 C27 C26 121.6(6) . .
C28 C27 Br2 119.9(5) . .
C26 C27 Br2 118.4(5) . .
C27 C28 C26 120.5(6) . 2_667
C27 C28 Br1 121.0(5) . .
C26 C28 Br1 118.5(5) 2_667 .
O5 C29 O6 124.1(6) . .
O5 C29 C30 116.4(6) . .
O6 C29 C30 119.5(6) . .
C32 C30 C31 117.2(6) 2_576 .
C32 C30 C29 121.0(6) 2_576 .
C31 C30 C29 121.6(6) . .
C32 C31 C30 121.3(6) . .
C32 C31 Br3 120.7(5) . .
C30 C31 Br3 118.0(5) . .
C31 C32 C30 121.5(6) . 2_576
C31 C32 Br4 119.7(5) . .
C30 C32 Br4 118.8(5) 2_576 .

loop_
_geom_bond_atom_site_label_1
_geom_bond_atom_site_label_2
_geom_bond_distance
_geom_bond_site_symmetry_2
Ag1 O7 2.290(4) .
Ag1 O5 2.312(4) .
Ag1 N5 2.337(6) .
Ag1 N1 2.340(6) .
Ag1 O3 2.391(5) .
Ag1 O4 2.468(5) .
Br1 C28 1.889(6) .
Br2 C27 1.893(6) .
Br3 C31 1.887(7) .
Br4 C32 1.904(7) .
O1 C6 1.360(9) .
O1 C7 1.362(8) .
O2 C18 1.357(8) .
O2 C19 1.368(7) .
O3 C25 1.233(8) .
O4 C25 1.258(8) .
O5 C29 1.245(7) .
O6 C29 1.262(8) .
O7 H7A 0.8500 .
O7 H7B 0.8501 .
N1 C2 1.320(8) .
N1 C3 1.350(8) .
N2 C6 1.292(9) .
N2 N3 1.403(9) .
N3 C7 1.296(9) .
N4 C11 1.300(12) .
N4 C10 1.307(12) .
N4 H4A 0.8600 .
N5 C15 1.323(8) .
N5 C14 1.332(9) .
N6 C18 1.302(8) .
N6 N7 1.398(8) .
N7 C19 1.285(8) .
N8 C22 1.319(10) .
N8 C23 1.334(10) .
C1 C2 1.375(9) .
C1 C5 1.385(9) .
C1 H1 0.9300 .
C2 H2 0.9300 .
C3 C4 1.369(10) .
C3 H3 0.9300 .
C4 C5 1.390(10) .
C4 H4 0.9300 .
C5 C6 1.457(10) .
C7 C8 1.480(11) .
C8 C12 1.356(11) .
C8 C9 1.360(11) .
C9 C10 1.380(12) .
C9 H9 0.9300 .
C10 H10 0.9300 .
C11 C12 1.383(13) .
C11 H11 0.9300 .
C12 H12 0.9300 .
C13 C14 1.387(10) .
C13 C17 1.390(9) .
C13 H13 0.9300 .
C14 H14 0.9300 .
C15 C16 1.375(9) .
C15 H15 0.9300 .
C16 C17 1.388(9) .
C16 H16 0.9300 .
C17 C18 1.452(9) .
C19 C20 1.439(10) .
C20 C24 1.378(10) .
C20 C21 1.394(9) .
C21 C22 1.371(11) .
C21 H21 0.9300 .
C22 H22 0.9300 .
C23 C24 1.377(10) .
C23 H23 0.9300 .
C24 H24 0.9300 .
C25 C26 1.524(9) .
C26 C28 1.391(8) 2_667
C26 C27 1.407(8) .
C27 C28 1.372(8) .
C28 C26 1.391(8) 2_667
C29 C30 1.521(8) .
C30 C32 1.393(9) 2_576
C30 C31 1.396(8) .
C31 C32 1.391(8) .
C32 C30 1.393(9) 2_576

loop_
_geom_torsion_atom_site_label_1
_geom_torsion_atom_site_label_2
_geom_torsion_atom_site_label_3
_geom_torsion_atom_site_label_4
_geom_torsion
_geom_torsion_site_symmetry_1
_geom_torsion_site_symmetry_4
O7 Ag1 O3 C25 -1.2(6) . .
O5 Ag1 O3 C25 174.4(4) . .
N5 Ag1 O3 C25 83.8(4) . .
N1 Ag1 O3 C25 -93.8(4) . .
O4 Ag1 O3 C25 -2.1(4) . .
O7 Ag1 O4 C25 -177.4(4) . .
O5 Ag1 O4 C25 -3.2(5) . .
N5 Ag1 O4 C25 -92.3(4) . .
N1 Ag1 O4 C25 101.2(4) . .
O3 Ag1 O4 C25 2.1(4) . .
O7 Ag1 O5 C29 -14.4(5) . .
N5 Ag1 O5 C29 -98.1(4) . .
N1 Ag1 O5 C29 67.2(4) . .
O3 Ag1 O5 C29 169.5(4) . .
O4 Ag1 O5 C29 173.8(4) . .
O7 Ag1 N1 C2 -143.0(6) . .
O5 Ag1 N1 C2 82.6(5) . .
N5 Ag1 N1 C2 -173.8(7) . .
O3 Ag1 N1 C2 -2.9(6) . .
O4 Ag1 N1 C2 -57.5(6) . .
O7 Ag1 N1 C3 47.3(5) . .
O5 Ag1 N1 C3 -87.0(5) . .
N5 Ag1 N1 C3 16.6(10) . .
O3 Ag1 N1 C3 -172.5(5) . .
O4 Ag1 N1 C3 132.9(5) . .
C6 N2 N3 C7 0.5(9) . .
O7 Ag1 N5 C15 58.3(5) . .
O5 Ag1 N5 C15 -167.3(5) . .
N1 Ag1 N5 C15 88.9(9) . .
O3 Ag1 N5 C15 -82.3(5) . .
O4 Ag1 N5 C15 -28.7(5) . .
O7 Ag1 N5 C14 -118.3(6) . .
O5 Ag1 N5 C14 16.1(6) . .
N1 Ag1 N5 C14 -87.8(9) . .
O3 Ag1 N5 C14 101.1(6) . .
O4 Ag1 N5 C14 154.7(6) . .
C18 N6 N7 C19 -0.1(7) . .
C3 N1 C2 C1 3.1(11) . .
Ag1 N1 C2 C1 -166.6(6) . .
C5 C1 C2 N1 -0.7(12) . .
C2 N1 C3 C4 -3.9(11) . .
Ag1 N1 C3 C4 166.3(6) . .
N1 C3 C4 C5 2.2(12) . .
C2 C1 C5 C4 -1.0(11) . .
C2 C1 C5 C6 178.1(7) . .
C3 C4 C5 C1 0.3(11) . .
C3 C4 C5 C6 -178.8(7) . .
N3 N2 C6 O1 0.0(9) . .
N3 N2 C6 C5 -177.7(7) . .
C7 O1 C6 N2 -0.4(8) . .
C7 O1 C6 C5 177.5(6) . .
C1 C5 C6 N2 -169.5(8) . .
C4 C5 C6 N2 9.6(12) . .
C1 C5 C6 O1 12.9(11) . .
C4 C5 C6 O1 -168.0(7) . .
N2 N3 C7 O1 -0.8(9) . .
N2 N3 C7 C8 176.7(7) . .
C6 O1 C7 N3 0.7(8) . .
C6 O1 C7 C8 -177.0(7) . .
N3 C7 C8 C12 4.5(13) . .
O1 C7 C8 C12 -178.2(7) . .
N3 C7 C8 C9 -177.4(8) . .
O1 C7 C8 C9 -0.1(11) . .
C12 C8 C9 C10 -4.0(13) . .
C7 C8 C9 C10 177.8(8) . .
C11 N4 C10 C9 -0.3(15) . .
C8 C9 C10 N4 1.7(15) . .
C10 N4 C11 C12 1.4(16) . .
C9 C8 C12 C11 5.1(13) . .
C7 C8 C12 C11 -176.8(8) . .
N4 C11 C12 C8 -3.9(16) . .
C15 N5 C14 C13 0.3(11) . .
Ag1 N5 C14 C13 176.9(5) . .
C17 C13 C14 N5 1.0(11) . .
C14 N5 C15 C16 -1.5(10) . .
Ag1 N5 C15 C16 -178.4(5) . .
N5 C15 C16 C17 1.3(10) . .
C15 C16 C17 C13 0.1(10) . .
C15 C16 C17 C18 177.7(6) . .
C14 C13 C17 C16 -1.2(10) . .
C14 C13 C17 C18 -178.6(6) . .
N7 N6 C18 O2 0.5(7) . .
N7 N6 C18 C17 -178.1(6) . .
C19 O2 C18 N6 -0.8(7) . .
C19 O2 C18 C17 177.9(6) . .
C16 C17 C18 N6 4.4(10) . .
C13 C17 C18 N6 -178.1(7) . .
C16 C17 C18 O2 -174.1(6) . .
C13 C17 C18 O2 3.4(10) . .
N6 N7 C19 O2 -0.4(8) . .
N6 N7 C19 C20 178.8(6) . .
C18 O2 C19 N7 0.7(7) . .
C18 O2 C19 C20 -178.6(6) . .
N7 C19 C20 C24 174.6(7) . .
O2 C19 C20 C24 -6.2(10) . .
N7 C19 C20 C21 -4.8(11) . .
O2 C19 C20 C21 174.4(6) . .
C24 C20 C21 C22 -0.5(11) . .
C19 C20 C21 C22 178.9(7) . .
C23 N8 C22 C21 0.2(13) . .
C20 C21 C22 N8 0.4(14) . .
C22 N8 C23 C24 -0.7(12) . .
N8 C23 C24 C20 0.6(12) . .
C21 C20 C24 C23 0.0(10) . .
C19 C20 C24 C23 -179.3(7) . .
Ag1 O3 C25 O4 4.0(7) . .
Ag1 O3 C25 C26 -175.6(5) . .
Ag1 O4 C25 O3 -3.9(7) . .
Ag1 O4 C25 C26 175.7(5) . .
O3 C25 C26 C28 -82.8(8) . 2_667
O4 C25 C26 C28 97.5(8) . 2_667
O3 C25 C26 C27 96.8(8) . .
O4 C25 C26 C27 -82.8(8) . .
C28 C26 C27 C28 1.3(11) 2_667 .
C25 C26 C27 C28 -178.4(6) . .
C28 C26 C27 Br2 179.6(5) 2_667 .
C25 C26 C27 Br2 -0.1(8) . .
C26 C27 C28 C26 -1.3(11) . 2_667
Br2 C27 C28 C26 -179.6(5) . 2_667
C26 C27 C28 Br1 179.9(5) . .
Br2 C27 C28 Br1 1.7(8) . .
Ag1 O5 C29 O6 11.5(8) . .
Ag1 O5 C29 C30 -168.5(5) . .
O5 C29 C30 C32 -95.0(7) . 2_576
O6 C29 C30 C32 85.0(8) . 2_576
O5 C29 C30 C31 79.6(8) . .
O6 C29 C30 C31 -100.4(8) . .
C32 C30 C31 C32 0.2(10) 2_576 .
C29 C30 C31 C32 -174.5(6) . .
C32 C30 C31 Br3 -178.1(5) 2_576 .
C29 C30 C31 Br3 7.1(8) . .
C30 C31 C32 C30 -0.2(11) . 2_576
Br3 C31 C32 C30 178.1(5) . 2_576
C30 C31 C32 Br4 179.1(5) . .
Br3 C31 C32 Br4 -2.6(7) . .
